data_7000926
loop_
_publ_author_name
'Powell, Adam B.'
'Brown, Jaclyn R.'
'Vasudevan, Kalyan V.'
'Cowley, Alan H.'

_publ_section_title
;
 Facile syntheses of thiophene-substituted 1,4-diazabutadiene
 (\a-diimine) ligands and their conversion to phosphenium triiodide
 salts
;
_journal_issue 14
_journal_name_full 'Dalton Transactions'
_journal_page_first 2521
_journal_page_last 2527
_journal_paper_doi 10.1039/b820202h
_journal_year 2009
_chemical_formula_moiety 'C22 H14 F2 N2 S2'
_chemical_formula_sum 'C22 H14 F2 N2 S2'
_chemical_formula_weight 408.50
_space_group_IT_number 15
_symmetry_cell_setting monoclinic
_symmetry_space_group_name_Hall '-I 2ya'
_symmetry_space_group_name_H-M 'I 1 2/a 1'
_atom_sites_solution_hydrogens geom
_atom_sites_solution_primary direct
_atom_sites_solution_secondary difmap
_cell_angle_alpha 90.00
_cell_angle_beta 106.53(3)
_cell_angle_gamma 90.00
_cell_formula_units_Z 8
_cell_length_a 20.280(4)
_cell_length_b 8.5334(17)
_cell_length_c 22.959(5)
_cell_measurement_reflns_used 11971
_cell_measurement_temperature 153(2)
_cell_measurement_theta_max 27.48
_cell_measurement_theta_min 1.00
_cell_volume 3809.0(15)
_computing_cell_refinement 'Collect software, Nonius B.V. 1998'
_computing_data_collection 'Collect software, Nonius B.V. 1998'
_computing_data_reduction
;
DENZO and Scalepack (Otwinoski and Minor, 1997)
;
_computing_molecular_graphics 'XP SHELXTL/PC, Siemens Analytical'
_computing_structure_refinement 'XL SHELXTL/PC, Siemens Analytical'
_computing_structure_solution
;
SIR97 - Altomare A., Burla M.C., Camalli M., Cascarano G.L., Giacovazzo C.,
Guagliardi A., Moliterni A.G.G., Polidori G.,Spagna R.
;
_diffrn_ambient_temperature 153(2)
_diffrn_measured_fraction_theta_full 0.989
_diffrn_measured_fraction_theta_max 0.989
_diffrn_measurement_device_type 'Nonius Kappa CCD'
_diffrn_measurement_method \w-scan
_diffrn_radiation_monochromator graphite
_diffrn_radiation_source 'fine-focus sealed tube'
_diffrn_radiation_type MoK\a
_diffrn_radiation_wavelength 0.71073
_diffrn_reflns_av_R_equivalents 0.0639
_diffrn_reflns_av_sigmaI/netI 0.1074
_diffrn_reflns_limit_h_max 26
_diffrn_reflns_limit_h_min -26
_diffrn_reflns_limit_k_max 10
_diffrn_reflns_limit_k_min -11
_diffrn_reflns_limit_l_max 29
_diffrn_reflns_limit_l_min -29
_diffrn_reflns_number 7008
_diffrn_reflns_theta_full 27.45
_diffrn_reflns_theta_max 27.45
_diffrn_reflns_theta_min 1.85
_exptl_absorpt_coefficient_mu 0.308
_exptl_absorpt_correction_T_max 0.988
_exptl_absorpt_correction_T_min 0.964
_exptl_absorpt_correction_type multi-scan
_exptl_absorpt_process_details 'DENZO and Scalepack (Otwinoski and Minor, 1997)'
_exptl_crystal_colour yellow
_exptl_crystal_density_diffrn 1.425
_exptl_crystal_density_method 'not measured'
_exptl_crystal_description block
_exptl_crystal_F_000 1680
_exptl_crystal_size_max 0.15
_exptl_crystal_size_mid 0.10
_exptl_crystal_size_min 0.04
_refine_diff_density_max 0.348
_refine_diff_density_min -0.437
_refine_diff_density_rms 0.073
_refine_ls_extinction_method none
_refine_ls_goodness_of_fit_ref 0.945
_refine_ls_hydrogen_treatment constr
_refine_ls_matrix_type full
_refine_ls_number_parameters 267
_refine_ls_number_reflns 4309
_refine_ls_number_restraints 0
_refine_ls_restrained_S_all 0.945
_refine_ls_R_factor_all 0.1172
_refine_ls_R_factor_gt 0.0514
_refine_ls_shift/su_max 0.000
_refine_ls_shift/su_mean 0.000
_refine_ls_structure_factor_coef Fsqd
_refine_ls_weighting_details 'calc w=1/[\s^2^(Fo^2^)+(0.0745P)^2^+0.0000P] where P=(Fo^2^+2Fc^2^)/3'
_refine_ls_weighting_scheme calc
_refine_ls_wR_factor_gt 0.1133
_refine_ls_wR_factor_ref 0.1428
_reflns_number_gt 2522
_reflns_number_total 4309
_reflns_threshold_expression >2sigma(I)
_cod_data_source_file b820202h.txt
_cod_data_source_block apap001b
_cod_original_cell_volume 3809.0(13)
_cod_original_sg_symbol_Hall -I2ya
_cod_original_sg_symbol_H-M I2/a
_cod_database_code 7000926

loop_
_symmetry_equiv_pos_as_xyz
'x, y, z'
'-x+1/2, y, -z'
'x+1/2, y+1/2, z+1/2'
'-x+1, y+1/2, -z+1/2'
'-x, -y, -z'
'x-1/2, -y, z'
'-x+1/2, -y+1/2, -z+1/2'
'x, -y+1/2, z+1/2'

loop_
_atom_site_label
_atom_site_type_symbol
_atom_site_fract_x
_atom_site_fract_y
_atom_site_fract_z
_atom_site_U_iso_or_equiv
_atom_site_adp_type
_atom_site_occupancy
_atom_site_symmetry_multiplicity
_atom_site_calc_flag
_atom_site_refinement_flags
_atom_site_disorder_assembly
_atom_site_disorder_group
S2 S 0.66491(4) 0.14678(10) 0.01268(4) 0.0263(2) Uani 1 1 d . . .
S1 S 0.57080(4) 0.62939(11) 0.17829(4) 0.0254(2) Uani 1 1 d . . .
F1 F 0.97895(10) 0.2567(3) 0.26268(9) 0.0374(5) Uani 1 1 d . . .
F2 F 0.91600(11) 0.9473(3) 0.12680(10) 0.0425(6) Uani 1 1 d . . .
N1 N 0.71670(14) 0.5097(3) 0.19480(11) 0.0199(6) Uani 1 1 d . . .
N2 N 0.74000(13) 0.4405(3) 0.06417(11) 0.0189(6) Uani 1 1 d . . .
C7 C 0.65423(16) 0.2610(4) 0.07148(13) 0.0195(7) Uani 1 1 d . . .
C11 C 0.78300(16) 0.4391(4) 0.21106(13) 0.0186(7) Uani 1 1 d . . .
C1 C 0.67659(16) 0.4954(4) 0.14061(13) 0.0175(7) Uani 1 1 d . . .
C17 C 0.78151(16) 0.5755(4) 0.08031(13) 0.0188(7) Uani 1 1 d . . .
C12 C 0.83868(17) 0.5323(4) 0.24019(14) 0.0247(8) Uani 1 1 d . . .
H12 H 0.8314 0.6365 0.2486 0.030 Uiso 1 1 calc R . .
C15 C 0.85984(17) 0.2188(4) 0.21880(14) 0.0234(7) Uani 1 1 d . . .
H15 H 0.8674 0.1134 0.2126 0.028 Uiso 1 1 calc R . .
C16 C 0.79402(17) 0.2814(4) 0.20127(13) 0.0207(7) Uani 1 1 d . . .
H16 H 0.7568 0.2173 0.1828 0.025 Uiso 1 1 calc R . .
C19 C 0.80260(19) 0.8501(4) 0.10187(16) 0.0314(8) Uani 1 1 d . . .
H19 H 0.7866 0.9506 0.1058 0.038 Uiso 1 1 calc R . .
C2 C 0.69385(15) 0.4041(4) 0.08991(13) 0.0168(7) Uani 1 1 d . . .
C3 C 0.60855(15) 0.5673(4) 0.12389(13) 0.0170(7) Uani 1 1 d . . .
C10 C 0.60837(19) 0.0112(4) 0.02421(16) 0.0310(9) Uani 1 1 d . . .
H10 H 0.5965 -0.0790 0.0009 0.037 Uiso 1 1 calc R . .
C9 C 0.5826(2) 0.0472(4) 0.07019(16) 0.0329(9) Uani 1 1 d . . .
H9 H 0.5514 -0.0157 0.0822 0.040 Uiso 1 1 calc R . .
C18 C 0.75737(18) 0.7255(4) 0.08654(15) 0.0250(8) Uani 1 1 d . . .
H18 H 0.7105 0.7419 0.0804 0.030 Uiso 1 1 calc R . .
C13 C 0.90508(18) 0.4727(4) 0.25703(15) 0.0281(8) Uani 1 1 d . . .
H13 H 0.9426 0.5359 0.2754 0.034 Uiso 1 1 calc R . .
C20 C 0.87170(19) 0.8230(4) 0.11115(15) 0.0269(8) Uani 1 1 d . . .
C5 C 0.50442(17) 0.6718(4) 0.06667(16) 0.0251(8) Uani 1 1 d . . .
H5 H 0.4705 0.7019 0.0319 0.030 Uiso 1 1 calc R . .
C6 C 0.50008(17) 0.6946(4) 0.12407(16) 0.0263(8) Uani 1 1 d . . .
H6 H 0.4625 0.7410 0.1328 0.032 Uiso 1 1 calc R . .
C21 C 0.89748(18) 0.6786(4) 0.10419(15) 0.0286(8) Uani 1 1 d . . .
H21 H 0.9444 0.6636 0.1107 0.034 Uiso 1 1 calc R . .
C14 C 0.91366(17) 0.3176(4) 0.24567(14) 0.0246(8) Uani 1 1 d . . .
C4 C 0.56652(16) 0.5969(4) 0.06589(14) 0.0210(7) Uani 1 1 d . . .
H4 H 0.5777 0.5707 0.0306 0.025 Uiso 1 1 calc R . .
C8 C 0.60801(17) 0.1923(4) 0.09868(14) 0.0223(7) Uani 1 1 d . . .
H8 H 0.5954 0.2355 0.1312 0.027 Uiso 1 1 calc R . .
C22 C 0.85177(17) 0.5551(4) 0.08722(14) 0.0244(8) Uani 1 1 d . . .
H22 H 0.8680 0.4570 0.0803 0.029 Uiso 1 1 calc R . .

loop_
_atom_site_aniso_label
_atom_site_aniso_U_11
_atom_site_aniso_U_22
_atom_site_aniso_U_33
_atom_site_aniso_U_23
_atom_site_aniso_U_13
_atom_site_aniso_U_12
S2 0.0247(5) 0.0251(5) 0.0290(5) -0.0078(4) 0.0076(3) 0.0001(4)
S1 0.0216(5) 0.0269(5) 0.0286(5) -0.0051(4) 0.0088(3) 0.0020(4)
F1 0.0214(11) 0.0459(14) 0.0418(12) 0.0046(10) 0.0038(9) 0.0096(10)
F2 0.0400(14) 0.0321(13) 0.0533(14) -0.0032(11) 0.0098(11) -0.0187(11)
N1 0.0220(15) 0.0195(14) 0.0178(13) -0.0033(11) 0.0048(11) -0.0036(12)
N2 0.0166(14) 0.0217(15) 0.0181(13) 0.0002(11) 0.0045(11) -0.0024(12)
C7 0.0186(17) 0.0191(17) 0.0189(16) -0.0013(13) 0.0023(13) 0.0008(14)
C11 0.0149(16) 0.0253(18) 0.0156(15) 0.0037(13) 0.0045(12) 0.0009(14)
C1 0.0195(17) 0.0146(16) 0.0198(16) 0.0011(13) 0.0081(13) -0.0011(13)
C17 0.0173(17) 0.0231(17) 0.0150(15) 0.0012(13) 0.0030(12) -0.0027(14)
C12 0.0212(19) 0.0234(19) 0.0261(17) -0.0007(14) 0.0013(14) -0.0015(15)
C15 0.0245(19) 0.0254(19) 0.0204(16) 0.0036(14) 0.0067(13) 0.0043(15)
C16 0.0230(18) 0.0229(18) 0.0153(15) 0.0010(13) 0.0039(13) -0.0032(15)
C19 0.033(2) 0.0207(19) 0.040(2) 0.0049(16) 0.0102(16) 0.0015(17)
C2 0.0139(16) 0.0177(17) 0.0170(15) 0.0013(13) 0.0016(12) 0.0016(13)
C3 0.0143(16) 0.0146(16) 0.0219(16) -0.0039(13) 0.0050(12) -0.0037(13)
C10 0.034(2) 0.0198(18) 0.035(2) -0.0081(16) 0.0024(16) -0.0046(16)
C9 0.041(2) 0.024(2) 0.035(2) -0.0005(16) 0.0117(17) -0.0128(17)
C18 0.0205(18) 0.0209(18) 0.0347(19) 0.0056(15) 0.0095(14) 0.0015(15)
C13 0.0215(19) 0.029(2) 0.0303(19) 0.0010(16) 0.0009(14) -0.0044(16)
C20 0.029(2) 0.026(2) 0.0249(18) 0.0018(15) 0.0059(14) -0.0093(16)
C5 0.0156(17) 0.0209(18) 0.0340(19) 0.0016(15) -0.0005(14) -0.0020(14)
C6 0.0154(18) 0.0177(17) 0.046(2) -0.0021(16) 0.0098(15) -0.0015(14)
C21 0.0183(18) 0.035(2) 0.0314(19) 0.0036(16) 0.0052(14) -0.0005(16)
C14 0.0177(18) 0.037(2) 0.0198(16) 0.0063(15) 0.0057(13) 0.0058(15)
C4 0.0192(17) 0.0180(17) 0.0252(17) -0.0019(14) 0.0051(13) -0.0011(14)
C8 0.0296(19) 0.0174(17) 0.0214(16) -0.0045(14) 0.0095(14) -0.0105(15)
C22 0.0227(19) 0.0227(18) 0.0289(18) -0.0003(15) 0.0090(14) 0.0002(15)

loop_
_atom_type_symbol
_atom_type_description
_atom_type_scat_dispersion_real
_atom_type_scat_dispersion_imag
_atom_type_scat_source
C C 0.0030 0.0020 'International Tables Vol C Tables 4.2.6.8 and 6.1.1.4'
H H 0.0000 0.0000 'International Tables Vol C Tables 4.2.6.8 and 6.1.1.4'
N N 0.0060 0.0030 'International Tables Vol C Tables 4.2.6.8 and 6.1.1.4'
F F 0.0170 0.0100 'International Tables Vol C Tables 4.2.6.8 and 6.1.1.4'
S S 0.1250 0.1230 'International Tables Vol C Tables 4.2.6.8 and 6.1.1.4'

loop_
_geom_angle_atom_site_label_1
_geom_angle_atom_site_label_2
_geom_angle_atom_site_label_3
_geom_angle
_geom_angle_site_symmetry_1
_geom_angle_site_symmetry_3
_geom_angle_publ_flag
C10 S2 C7 91.26(17) . . ?
C6 S1 C3 91.50(16) . . ?
C1 N1 C11 120.3(3) . . ?
C2 N2 C17 122.5(3) . . ?
C8 C7 C2 127.4(3) . . ?
C8 C7 S2 111.3(2) . . ?
C2 C7 S2 121.2(2) . . ?
C12 C11 C16 119.1(3) . . ?
C12 C11 N1 117.6(3) . . ?
C16 C11 N1 123.3(3) . . ?
N1 C1 C3 120.4(3) . . ?
N1 C1 C2 124.7(3) . . ?
C3 C1 C2 114.9(3) . . ?
C18 C17 N2 125.2(3) . . ?
C18 C17 C22 118.6(3) . . ?
N2 C17 C22 116.1(3) . . ?
C11 C12 C13 121.1(3) . . ?
C11 C12 H12 119.5 . . ?
C13 C12 H12 119.5 . . ?
C14 C15 C16 117.9(3) . . ?
C14 C15 H15 121.0 . . ?
C16 C15 H15 121.0 . . ?
C11 C16 C15 120.7(3) . . ?
C11 C16 H16 119.6 . . ?
C15 C16 H16 119.6 . . ?
C20 C19 C18 118.8(3) . . ?
C20 C19 H19 120.6 . . ?
C18 C19 H19 120.6 . . ?
N2 C2 C7 119.0(3) . . ?
N2 C2 C1 125.9(3) . . ?
C7 C2 C1 115.0(3) . . ?
C4 C3 C1 127.4(3) . . ?
C4 C3 S1 111.2(2) . . ?
C1 C3 S1 121.4(2) . . ?
C9 C10 S2 113.5(3) . . ?
C9 C10 H10 123.3 . . ?
S2 C10 H10 123.3 . . ?
C10 C9 C8 112.9(3) . . ?
C10 C9 H9 123.6 . . ?
C8 C9 H9 123.6 . . ?
C17 C18 C19 120.4(3) . . ?
C17 C18 H18 119.8 . . ?
C19 C18 H18 119.8 . . ?
C14 C13 C12 117.9(3) . . ?
C14 C13 H13 121.1 . . ?
C12 C13 H13 121.1 . . ?
C21 C20 F2 119.0(3) . . ?
C21 C20 C19 122.8(3) . . ?
F2 C20 C19 118.2(3) . . ?
C6 C5 C4 112.3(3) . . ?
C6 C5 H5 123.8 . . ?
C4 C5 H5 123.8 . . ?
C5 C6 S1 112.9(3) . . ?
C5 C6 H6 123.6 . . ?
S1 C6 H6 123.6 . . ?
C20 C21 C22 118.1(3) . . ?
C20 C21 H21 120.9 . . ?
C22 C21 H21 120.9 . . ?
C13 C14 F1 118.5(3) . . ?
C13 C14 C15 123.3(3) . . ?
F1 C14 C15 118.2(3) . . ?
C3 C4 C5 112.1(3) . . ?
C3 C4 H4 123.9 . . ?
C5 C4 H4 123.9 . . ?
C7 C8 C9 111.1(3) . . ?
C7 C8 H8 124.4 . . ?
C9 C8 H8 124.4 . . ?
C21 C22 C17 121.1(3) . . ?
C21 C22 H22 119.5 . . ?
C17 C22 H22 119.5 . . ?

loop_
_geom_bond_atom_site_label_1
_geom_bond_atom_site_label_2
_geom_bond_distance
_geom_bond_site_symmetry_2
_geom_bond_publ_flag
S2 C10 1.702(4) . ?
S2 C7 1.728(3) . ?
S1 C6 1.703(4) . ?
S1 C3 1.724(3) . ?
F1 C14 1.372(4) . ?
F2 C20 1.370(4) . ?
N1 C1 1.284(4) . ?
N1 C11 1.423(4) . ?
N2 C2 1.279(4) . ?
N2 C17 1.413(4) . ?
C7 C8 1.395(4) . ?
C7 C2 1.457(4) . ?
C11 C12 1.388(5) . ?
C11 C16 1.393(5) . ?
C1 C3 1.458(4) . ?
C1 C2 1.522(4) . ?
C17 C18 1.392(5) . ?
C17 C22 1.399(4) . ?
C12 C13 1.388(5) . ?
C12 H12 0.9300 . ?
C15 C14 1.378(5) . ?
C15 C16 1.387(5) . ?
C15 H15 0.9300 . ?
C16 H16 0.9300 . ?
C19 C20 1.376(5) . ?
C19 C18 1.383(5) . ?
C19 H19 0.9300 . ?
C3 C4 1.385(4) . ?
C10 C9 1.341(5) . ?
C10 H10 0.9300 . ?
C9 C8 1.427(5) . ?
C9 H9 0.9300 . ?
C18 H18 0.9300 . ?
C13 C14 1.370(5) . ?
C13 H13 0.9300 . ?
C20 C21 1.365(5) . ?
C5 C6 1.360(5) . ?
C5 C4 1.417(5) . ?
C5 H5 0.9300 . ?
C6 H6 0.9300 . ?
C21 C22 1.384(5) . ?
C21 H21 0.9300 . ?
C4 H4 0.9300 . ?
C8 H8 0.9300 . ?
C22 H22 0.9300 . ?

loop_
_geom_torsion_atom_site_label_1
_geom_torsion_atom_site_label_2
_geom_torsion_atom_site_label_3
_geom_torsion_atom_site_label_4
_geom_torsion
_geom_torsion_site_symmetry_1
_geom_torsion_site_symmetry_2
_geom_torsion_site_symmetry_3
_geom_torsion_site_symmetry_4
_geom_torsion_publ_flag
C10 S2 C7 C8 0.3(3) . . . . ?
C10 S2 C7 C2 176.7(3) . . . . ?
C1 N1 C11 C12 130.1(3) . . . . ?
C1 N1 C11 C16 -52.5(4) . . . . ?
C11 N1 C1 C3 179.8(3) . . . . ?
C11 N1 C1 C2 0.7(5) . . . . ?
C2 N2 C17 C18 -48.4(4) . . . . ?
C2 N2 C17 C22 135.1(3) . . . . ?
C16 C11 C12 C13 3.0(5) . . . . ?
N1 C11 C12 C13 -179.4(3) . . . . ?
C12 C11 C16 C15 -1.8(4) . . . . ?
N1 C11 C16 C15 -179.2(3) . . . . ?
C14 C15 C16 C11 -0.4(4) . . . . ?
C17 N2 C2 C7 -178.7(3) . . . . ?
C17 N2 C2 C1 -0.4(5) . . . . ?
C8 C7 C2 N2 171.8(3) . . . . ?
S2 C7 C2 N2 -3.9(4) . . . . ?
C8 C7 C2 C1 -6.7(5) . . . . ?
S2 C7 C2 C1 177.6(2) . . . . ?
N1 C1 C2 N2 -67.5(4) . . . . ?
C3 C1 C2 N2 113.4(3) . . . . ?
N1 C1 C2 C7 110.9(3) . . . . ?
C3 C1 C2 C7 -68.3(3) . . . . ?
N1 C1 C3 C4 162.6(3) . . . . ?
C2 C1 C3 C4 -18.2(5) . . . . ?
N1 C1 C3 S1 -16.6(4) . . . . ?
C2 C1 C3 S1 162.5(2) . . . . ?
C6 S1 C3 C4 -0.2(3) . . . . ?
C6 S1 C3 C1 179.1(3) . . . . ?
C7 S2 C10 C9 -0.5(3) . . . . ?
S2 C10 C9 C8 0.6(4) . . . . ?
N2 C17 C18 C19 -179.2(3) . . . . ?
C22 C17 C18 C19 -2.8(5) . . . . ?
C20 C19 C18 C17 -0.4(5) . . . . ?
C11 C12 C13 C14 -2.0(5) . . . . ?
C18 C19 C20 C21 1.9(5) . . . . ?
C18 C19 C20 F2 -179.5(3) . . . . ?
C4 C5 C6 S1 0.9(4) . . . . ?
C3 S1 C6 C5 -0.4(3) . . . . ?
F2 C20 C21 C22 -178.8(3) . . . . ?
C19 C20 C21 C22 -0.2(5) . . . . ?
C12 C13 C14 F1 -179.3(3) . . . . ?
C12 C13 C14 C15 -0.3(5) . . . . ?
C16 C15 C14 C13 1.5(5) . . . . ?
C16 C15 C14 F1 -179.5(3) . . . . ?
C1 C3 C4 C5 -178.6(3) . . . . ?
S1 C3 C4 C5 0.8(4) . . . . ?
C6 C5 C4 C3 -1.0(4) . . . . ?
C2 C7 C8 C9 -176.2(3) . . . . ?
S2 C7 C8 C9 -0.1(4) . . . . ?
C10 C9 C8 C7 -0.3(5) . . . . ?
C20 C21 C22 C17 -3.1(5) . . . . ?
C18 C17 C22 C21 4.6(5) . . . . ?
N2 C17 C22 C21 -178.6(3) . . . . ?

loop_
_cod_related_entry_id
_cod_related_entry_database
_cod_related_entry_code
1 ChemSpider 30652587
